data_4509635
loop_
_publ_author_name
'Liu, Dong'
'Li, Hong-Xi'
'Ren, Zhi-Gang'
'Chen, Yang'
'Zhang, Yong'
'Lang, Jian-Ping'

_publ_section_title
;
 Encapsulation of Unusual Nitrate&#x2212;Water Cluster
 [(NO3)4(H2O)6]4&#x2212;Anions into Cages of a Three-Dimensional Cationic
 Coordination Polymer
;
_journal_issue 10
_journal_name_full 'Crystal Growth &amp; Design'
_journal_page_first 4562
_journal_paper_doi 10.1021/cg900576j
_journal_volume 9
_journal_year 2009
_chemical_formula_moiety 'C12 H10 Ag N2, C4 H3 O2, C4 H2 O2'
_chemical_formula_sum 'C20 H15 Ag N2 O4'
_chemical_formula_weight 455.21
_chemical_name_systematic
; 
 ? 
;
_space_group_IT_number 2
_symmetry_cell_setting triclinic
_symmetry_space_group_name_Hall '-P 1'
_symmetry_space_group_name_H-M 'P -1'
_atom_sites_solution_hydrogens geom
_atom_sites_solution_primary direct
_atom_sites_solution_secondary difmap
_audit_creation_method SHELXL-97
_cell_angle_alpha 71.03(3)
_cell_angle_beta 82.94(3)
_cell_angle_gamma 69.76(3)
_cell_formula_units_Z 2
_cell_length_a 7.4147(15)
_cell_length_b 9.996(2)
_cell_length_c 13.126(3)
_cell_measurement_reflns_used 3064
_cell_measurement_temperature 193(2)
_cell_measurement_theta_max 25.3491
_cell_measurement_theta_min 3.0677
_cell_volume 863.2(4)
_computing_cell_refinement 'CrystalClear, Ver. 1.30 (Rigaku/MSC, 2001)'
_computing_data_collection 'CrystalClear, Ver. 1.30 (Rigaku/MSC, 2001)'
_computing_data_reduction 'CrystalStructure, Ver. 3.60 (Rigaku/MSC, 2004)'
_computing_molecular_graphics 'ORTEPII (Johnson, 1976)'
_computing_publication_material SHELXL97
_computing_structure_refinement 'SHELXL-97 (Sheldrick, 1997)'
_computing_structure_solution 'SHELXS-97 (Sheldrick, 1990)'
_diffrn_ambient_temperature 193.1(2)
_diffrn_measured_fraction_theta_full 0.992
_diffrn_measured_fraction_theta_max 0.992
_diffrn_measurement_device_type 'Rigaku MercuryCCD area detector'
_diffrn_measurement_method \w
_diffrn_radiation_monochromator graphite
_diffrn_radiation_source 'fine-focus sealed tube'
_diffrn_radiation_type MoK\a
_diffrn_radiation_wavelength 0.71073
_diffrn_reflns_av_R_equivalents 0.0280
_diffrn_reflns_av_sigmaI/netI 0.0338
_diffrn_reflns_limit_h_max 8
_diffrn_reflns_limit_h_min -8
_diffrn_reflns_limit_k_max 12
_diffrn_reflns_limit_k_min -10
_diffrn_reflns_limit_l_max 15
_diffrn_reflns_limit_l_min -15
_diffrn_reflns_number 8405
_diffrn_reflns_theta_full 25.35
_diffrn_reflns_theta_max 25.35
_diffrn_reflns_theta_min 3.07
_diffrn_standards_decay_% 0
_diffrn_standards_interval_count 0
_diffrn_standards_interval_time 0
_diffrn_standards_number 0
_exptl_absorpt_coefficient_mu 1.198
_exptl_absorpt_correction_T_max 0.7957
_exptl_absorpt_correction_T_min 0.6459
_exptl_absorpt_correction_type multi-scan
_exptl_absorpt_process_details 'Jacobson, R. (1998) Private communication to Rigaku Company, Tokyo, Japan.'
_exptl_crystal_colour Light-yellow
_exptl_crystal_density_diffrn 1.751
_exptl_crystal_density_method 'not measured'
_exptl_crystal_description Block
_exptl_crystal_F_000 456
_exptl_crystal_size_max 0.40
_exptl_crystal_size_mid 0.30
_exptl_crystal_size_min 0.20
_refine_diff_density_max 0.468
_refine_diff_density_min -0.688
_refine_diff_density_rms 0.072
_refine_ls_extinction_method none
_refine_ls_goodness_of_fit_ref 1.080
_refine_ls_hydrogen_treatment constr
_refine_ls_matrix_type full
_refine_ls_number_parameters 244
_refine_ls_number_reflns 3131
_refine_ls_number_restraints 0
_refine_ls_restrained_S_all 1.080
_refine_ls_R_factor_all 0.0429
_refine_ls_R_factor_gt 0.0370
_refine_ls_shift/su_max 0.001
_refine_ls_shift/su_mean 0.000
_refine_ls_structure_factor_coef Fsqd
_refine_ls_weighting_details 'calc w=1/[\s^2^(Fo^2^)+(0.0395P)^2^+0.6847P] where P=(Fo^2^+2Fc^2^)/3'
_refine_ls_weighting_scheme calc
_refine_ls_wR_factor_gt 0.0844
_refine_ls_wR_factor_ref 0.0880
_reflns_number_gt 2802
_reflns_number_total 3131
_reflns_threshold_expression >2sigma(I)
_cod_data_source_file cg900576jsup1.cif
_cod_data_source_block 1
_cod_depositor_comments
;
The following automatic conversions were performed:

'_exptl_absorpt_correction_type' value 'Multi-Scan' changed to
'multi-scan' according to
/home/saulius/struct/CIF-dictionaries/cif_core.dic dictionary named
'cif_core.dic' version 2.4.2 from 2011-04-26.

Automatic conversion script
Id: cif_fix_values 1891 2012-01-12 08:04:46Z andrius 
;
_cod_database_code 4509635

loop_
_symmetry_equiv_pos_as_xyz
'x, y, z'
'-x, -y, -z'

loop_
_atom_site_label
_atom_site_type_symbol
_atom_site_fract_x
_atom_site_fract_y
_atom_site_fract_z
_atom_site_U_iso_or_equiv
_atom_site_adp_type
_atom_site_occupancy
_atom_site_symmetry_multiplicity
_atom_site_calc_flag
_atom_site_refinement_flags
Ag1 Ag 1.28122(4) 1.02284(3) -0.03434(2) 0.04904(14) Uani 1 1 d .
N1 N 1.2519(4) 0.8535(3) 0.1132(2) 0.0350(6) Uani 1 1 d .
C5 C 1.1634(5) 0.8885(4) 0.2002(3) 0.0381(8) Uani 1 1 d .
H5 H 1.0955 0.9884 0.1935 0.046 Uiso 1 1 calc R
C10 C 1.1550(5) 0.3358(4) 0.7991(3) 0.0401(8) Uani 1 1 d .
H10 H 1.0860 0.3611 0.8581 0.048 Uiso 1 1 calc R
C11 C 1.3577(5) 0.1599(4) 0.7255(3) 0.0379(8) Uani 1 1 d .
H11 H 1.4345 0.0615 0.7331 0.045 Uiso 1 1 calc R
C3 C 1.2690(5) 0.6335(3) 0.3126(2) 0.0310(7) Uani 1 1 d .
C12 C 1.3454(5) 0.2639(4) 0.6254(3) 0.0366(8) Uani 1 1 d .
H12 H 1.4107 0.2349 0.5669 0.044 Uiso 1 1 calc R
C4 C 1.1674(5) 0.7844(4) 0.2990(3) 0.0382(8) Uani 1 1 d .
H4 H 1.1023 0.8144 0.3572 0.046 Uiso 1 1 calc R
C1 C 1.3463(6) 0.7088(4) 0.1252(3) 0.0410(8) Uani 1 1 d .
H1 H 1.4073 0.6816 0.0652 0.049 Uiso 1 1 calc R
C9 C 1.1394(5) 0.4465(4) 0.7025(3) 0.0372(8) Uani 1 1 d .
H9 H 1.0643 0.5444 0.6979 0.045 Uiso 1 1 calc R
C6 C 1.2863(5) 0.5146(4) 0.4159(3) 0.0372(8) Uani 1 1 d .
H6 H 1.3546 0.4173 0.4154 0.045 Uiso 1 1 calc R
C8 C 1.2348(5) 0.4133(4) 0.6118(2) 0.0320(7) Uani 1 1 d .
C7 C 1.2145(5) 0.5327(4) 0.5088(3) 0.0377(8) Uani 1 1 d .
H7 H 1.1447 0.6297 0.5095 0.045 Uiso 1 1 calc R
C2 C 1.3578(6) 0.5984(4) 0.2217(3) 0.0408(8) Uani 1 1 d .
H2 H 1.4260 0.4994 0.2257 0.049 Uiso 1 1 calc R
N2 N 1.2638(4) 0.1937(3) 0.8130(2) 0.0328(6) Uani 1 1 d .
O2 O 0.5222(3) 0.6815(2) -0.11706(17) 0.0343(5) Uani 1 1 d .
O3 O 0.2556(3) 0.8274(3) -0.24659(18) 0.0419(6) Uani 1 1 d .
H3 H 0.3504 0.7873 -0.2080 0.063 Uiso 1 1 calc R
O1 O 0.6348(4) 0.8612(3) -0.1179(2) 0.0547(7) Uani 1 1 d .
O4 O 0.4771(3) 0.8295(3) -0.3777(2) 0.0484(7) Uani 1 1 d .
C14 C 1.0060(4) 0.6377(3) -0.0659(2) 0.0273(7) Uani 1 1 d .
H14 H 1.0107 0.7304 -0.1100 0.033 Uiso 1 1 calc R
C18 C -0.0299(5) 0.9093(3) -0.3983(3) 0.0320(7) Uani 1 1 d .
H18 H -0.0500 0.8485 -0.3304 0.038 Uiso 1 1 calc R
C16 C 0.6512(4) 0.7282(4) -0.1006(2) 0.0304(7) Uani 1 1 d .
C13 C 1.1718(4) 0.5297(3) -0.0169(2) 0.0280(7) Uani 1 1 d .
H13 H 1.2869 0.5505 -0.0289 0.034 Uiso 1 1 calc R
C20 C 0.3104(4) 0.8569(3) -0.3475(3) 0.0297(7) Uani 1 1 d .
C15 C 0.8320(4) 0.6088(3) -0.0497(2) 0.0246(6) Uani 1 1 d .
C17 C -0.1774(4) 0.9790(4) -0.4727(3) 0.0313(7) Uani 1 1 d .
H17 H -0.2963 0.9650 -0.4544 0.038 Uiso 1 1 calc R
C19 C 0.1478(4) 0.9302(3) -0.4253(2) 0.0282(7) Uani 1 1 d .

loop_
_atom_site_aniso_label
_atom_site_aniso_U_11
_atom_site_aniso_U_22
_atom_site_aniso_U_33
_atom_site_aniso_U_23
_atom_site_aniso_U_13
_atom_site_aniso_U_12
Ag1 0.0625(2) 0.0488(2) 0.02348(17) 0.01458(12) -0.00702(13) -0.02478(15)
N1 0.0492(17) 0.0329(15) 0.0210(13) 0.0027(11) -0.0017(12) -0.0210(13)
C5 0.048(2) 0.0240(16) 0.0298(18) 0.0020(13) 0.0039(15) -0.0078(15)
C10 0.053(2) 0.040(2) 0.0227(17) -0.0048(14) -0.0044(15) -0.0123(17)
C11 0.046(2) 0.0302(17) 0.0288(18) 0.0007(14) -0.0043(15) -0.0092(15)
C3 0.0389(18) 0.0288(17) 0.0215(16) 0.0007(13) -0.0032(14) -0.0133(14)
C12 0.044(2) 0.0354(18) 0.0221(16) -0.0018(14) 0.0033(14) -0.0107(15)
C4 0.052(2) 0.0296(17) 0.0244(17) -0.0031(14) 0.0076(15) -0.0099(16)
C1 0.060(2) 0.041(2) 0.0212(16) -0.0067(14) 0.0094(16) -0.0204(18)
C9 0.050(2) 0.0264(17) 0.0249(17) -0.0022(13) -0.0040(15) -0.0043(15)
C6 0.047(2) 0.0241(16) 0.0312(18) 0.0003(13) -0.0037(15) -0.0073(15)
C8 0.0359(18) 0.0306(17) 0.0230(16) 0.0015(13) -0.0058(14) -0.0100(14)
C7 0.050(2) 0.0266(17) 0.0255(17) 0.0009(13) -0.0003(15) -0.0068(15)
C2 0.059(2) 0.0268(17) 0.0303(18) -0.0060(14) 0.0080(16) -0.0113(16)
N2 0.0401(16) 0.0324(15) 0.0195(13) 0.0041(11) -0.0047(12) -0.0137(13)
O2 0.0284(12) 0.0390(13) 0.0294(12) 0.0002(10) -0.0114(9) -0.0099(10)
O3 0.0269(12) 0.0584(16) 0.0266(12) 0.0011(11) -0.0082(10) -0.0075(11)
O1 0.0510(16) 0.0281(14) 0.075(2) 0.0027(13) -0.0272(14) -0.0087(12)
O4 0.0273(13) 0.0680(18) 0.0356(14) -0.0057(13) -0.0045(11) -0.0061(12)
C14 0.0300(16) 0.0224(15) 0.0234(15) 0.0024(12) -0.0044(13) -0.0085(13)
C18 0.0356(18) 0.0320(17) 0.0233(16) -0.0017(13) -0.0043(14) -0.0099(14)
C16 0.0304(17) 0.0301(17) 0.0213(15) 0.0022(12) -0.0069(13) -0.0057(14)
C13 0.0255(15) 0.0295(16) 0.0258(16) -0.0003(13) -0.0049(13) -0.0112(13)
C20 0.0283(17) 0.0287(16) 0.0285(17) -0.0034(13) -0.0051(14) -0.0081(13)
C15 0.0237(15) 0.0265(15) 0.0205(14) -0.0037(12) -0.0043(12) -0.0062(12)
C17 0.0254(16) 0.0361(18) 0.0302(17) -0.0048(14) -0.0031(13) -0.0113(14)
C19 0.0273(16) 0.0284(16) 0.0256(16) -0.0044(13) -0.0069(13) -0.0065(13)

loop_
_atom_type_symbol
_atom_type_description
_atom_type_scat_dispersion_real
_atom_type_scat_dispersion_imag
_atom_type_scat_source
C C 0.0033 0.0016 'International Tables Vol C Tables 4.2.6.8 and 6.1.1.4'
H H 0.0000 0.0000 'International Tables Vol C Tables 4.2.6.8 and 6.1.1.4'
Ag Ag -0.8971 1.1015 'International Tables Vol C Tables 4.2.6.8 and 6.1.1.4'
N N 0.0061 0.0033 'International Tables Vol C Tables 4.2.6.8 and 6.1.1.4'
O O 0.0106 0.0060 'International Tables Vol C Tables 4.2.6.8 and 6.1.1.4'

loop_
_geom_angle_atom_site_label_1
_geom_angle_atom_site_label_2
_geom_angle_atom_site_label_3
_geom_angle
_geom_angle_site_symmetry_1
_geom_angle_site_symmetry_3
N2 Ag1 N1 170.54(10) 1_564 .
N2 Ag1 Ag1 98.74(8) 1_564 2_875
N1 Ag1 Ag1 90.71(8) . 2_875
C5 N1 C1 116.9(3) . .
C5 N1 Ag1 121.9(2) . .
C1 N1 Ag1 120.5(2) . .
N1 C5 C4 123.2(3) . .
N1 C5 H5 118.4 . .
C4 C5 H5 118.4 . .
N2 C10 C9 123.4(3) . .
N2 C10 H10 118.3 . .
C9 C10 H10 118.3 . .
N2 C11 C12 123.1(3) . .
N2 C11 H11 118.4 . .
C12 C11 H11 118.4 . .
C2 C3 C4 116.1(3) . .
C2 C3 C6 119.8(3) . .
C4 C3 C6 124.1(3) . .
C11 C12 C8 119.8(3) . .
C11 C12 H12 120.1 . .
C8 C12 H12 120.1 . .
C5 C4 C3 120.2(3) . .
C5 C4 H4 119.9 . .
C3 C4 H4 119.9 . .
N1 C1 C2 123.2(3) . .
N1 C1 H1 118.4 . .
C2 C1 H1 118.4 . .
C10 C9 C8 120.4(3) . .
C10 C9 H9 119.8 . .
C8 C9 H9 119.8 . .
C7 C6 C3 126.2(3) . .
C7 C6 H6 116.9 . .
C3 C6 H6 116.9 . .
C9 C8 C12 116.4(3) . .
C9 C8 C7 119.6(3) . .
C12 C8 C7 124.0(3) . .
C6 C7 C8 125.7(3) . .
C6 C7 H7 117.2 . .
C8 C7 H7 117.2 . .
C1 C2 C3 120.4(3) . .
C1 C2 H2 119.8 . .
C3 C2 H2 119.8 . .
C10 N2 C11 116.8(3) . .
C10 N2 Ag1 122.2(2) . 1_546
C11 N2 Ag1 120.9(2) . 1_546
C20 O3 H3 109.5 . .
C13 C14 C15 120.7(3) . .
C13 C14 H14 119.7 . .
C15 C14 H14 119.7 . .
C17 C18 C19 120.1(3) . .
C17 C18 H18 120.0 . .
C19 C18 H18 120.0 . .
O1 C16 O2 125.2(3) . .
O1 C16 C15 119.1(3) . .
O2 C16 C15 115.6(3) . .
C14 C13 C15 120.7(3) . 2_765
C14 C13 H13 119.7 . .
C15 C13 H13 119.7 2_765 .
O4 C20 O3 124.3(3) . .
O4 C20 C19 121.8(3) . .
O3 C20 C19 113.9(3) . .
C13 C15 C14 118.6(3) 2_765 .
C13 C15 C16 121.0(3) 2_765 .
C14 C15 C16 120.4(3) . .
C18 C17 C19 120.2(3) . 2_574
C18 C17 H17 119.9 . .
C19 C17 H17 119.9 2_574 .
C18 C19 C17 119.8(3) . 2_574
C18 C19 C20 121.7(3) . .
C17 C19 C20 118.6(3) 2_574 .

loop_
_geom_bond_atom_site_label_1
_geom_bond_atom_site_label_2
_geom_bond_distance
_geom_bond_site_symmetry_2
Ag1 N2 2.153(3) 1_564
Ag1 N1 2.164(3) .
Ag1 Ag1 3.3126(10) 2_875
N1 C5 1.332(4) .
N1 C1 1.336(5) .
C5 C4 1.370(5) .
C5 H5 0.9300 .
C10 N2 1.332(4) .
C10 C9 1.372(5) .
C10 H10 0.9300 .
C11 N2 1.345(4) .
C11 C12 1.376(5) .
C11 H11 0.9300 .
C3 C2 1.378(5) .
C3 C4 1.396(5) .
C3 C6 1.469(4) .
C12 C8 1.396(5) .
C12 H12 0.9300 .
C4 H4 0.9300 .
C1 C2 1.372(5) .
C1 H1 0.9300 .
C9 C8 1.384(5) .
C9 H9 0.9300 .
C6 C7 1.312(5) .
C6 H6 0.9300 .
C8 C7 1.467(4) .
C7 H7 0.9300 .
C2 H2 0.9300 .
N2 Ag1 2.153(3) 1_546
O2 C16 1.267(4) .
O3 C20 1.305(4) .
O3 H3 0.8200 .
O1 C16 1.238(4) .
O4 C20 1.215(4) .
C14 C13 1.383(4) .
C14 C15 1.394(4) .
C14 H14 0.9300 .
C18 C17 1.388(4) .
C18 C19 1.391(4) .
C18 H18 0.9300 .
C16 C15 1.504(4) .
C13 C15 1.384(4) 2_765
C13 H13 0.9300 .
C20 C19 1.496(4) .
C15 C13 1.384(4) 2_765
C17 C19 1.392(4) 2_574
C17 H17 0.9300 .
C19 C17 1.392(4) 2_574

loop_
_geom_hbond_atom_site_label_D
_geom_hbond_atom_site_label_H
_geom_hbond_atom_site_label_A
_geom_hbond_distance_DH
_geom_hbond_distance_HA
_geom_hbond_distance_DA
_geom_hbond_angle_DHA
O3 H3 O2 0.82 1.67 2.479(3) 168.9
